data_7712970
loop_
_publ_author_name
'Arumugam, Ramar'
'Nayak, Prakash'
'Dey, Bijoy'
'Kannan, Ramkumar'
'Venkatasubbaiah, Krishnan'
'Chandrasekhar, Vadapalli'

_publ_section_title
;
 2-Hydroxyphenyl Benzimidazoles and their Boron Complexes: Synthesis,
 Structure, Aggregation-Induced Emission and Picric acid Sensing
;
_journal_name_full 'Dalton Transactions'
_journal_paper_doi 10.1039/D3DT01199B
_journal_year 2023
_chemical_formula_moiety 'C25 H16 B Br F2 N2 O2'
_chemical_formula_sum 'C25 H16 B Br F2 N2 O2'
_chemical_formula_weight 505.12
_space_group_crystal_system orthorhombic
_space_group_IT_number 60
_space_group_name_Hall '-P 2n 2ab'
_space_group_name_H-M_alt 'P b c n'
_atom_sites_solution_hydrogens geom
_audit_creation_method SHELXL-2018/3
_audit_update_record
;
2023-05-05 deposited with the CCDC.	2023-05-08 downloaded from the CCDC.
;
_cell_angle_alpha 90
_cell_angle_beta 90
_cell_angle_gamma 90
_cell_formula_units_Z 8
_cell_length_a 23.5034(10)
_cell_length_b 9.7906(5)
_cell_length_c 19.6480(11)
_cell_measurement_reflns_used 9928
_cell_measurement_temperature 110(2)
_cell_measurement_theta_max 24.84
_cell_measurement_theta_min 2.48
_cell_volume 4521.2(4)
_computing_cell_refinement 'Bruker SAINT'
_computing_data_collection 'Bruker APEX2'
_computing_data_reduction 'Bruker SAINT'
_computing_molecular_graphics 'Bruker SHELXTL'
_computing_publication_material 'Bruker SHELXTL'
_computing_structure_refinement 'SHELXL-2018/3 (Sheldrick, 2018)'
_computing_structure_solution 'SHELXS-97 (Sheldrick 2008)'
_diffrn_ambient_temperature 110(2)
_diffrn_measured_fraction_theta_full 0.989
_diffrn_measured_fraction_theta_max 0.989
_diffrn_measurement_device_type 'Bruker APEX-II CCD'
_diffrn_measurement_method '\f and \w scans'
_diffrn_radiation_type MoK\a
_diffrn_radiation_wavelength 0.71073
_diffrn_reflns_av_R_equivalents 0.0440
_diffrn_reflns_av_unetI/netI 0.0322
_diffrn_reflns_Laue_measured_fraction_full 0.989
_diffrn_reflns_Laue_measured_fraction_max 0.989
_diffrn_reflns_limit_h_max 27
_diffrn_reflns_limit_h_min -27
_diffrn_reflns_limit_k_max 10
_diffrn_reflns_limit_k_min -11
_diffrn_reflns_limit_l_max 23
_diffrn_reflns_limit_l_min -21
_diffrn_reflns_number 28363
_diffrn_reflns_point_group_measured_fraction_full 0.989
_diffrn_reflns_point_group_measured_fraction_max 0.989
_diffrn_reflns_theta_full 24.889
_diffrn_reflns_theta_max 24.889
_diffrn_reflns_theta_min 2.247
_exptl_absorpt_coefficient_mu 1.860
_exptl_absorpt_correction_T_max 0.865
_exptl_absorpt_correction_T_min 0.808
_exptl_absorpt_correction_type multi-scan
_exptl_absorpt_process_details SADABS
_exptl_crystal_colour Colourless
_exptl_crystal_density_diffrn 1.484
_exptl_crystal_description Block
_exptl_crystal_F_000 2032
_exptl_crystal_size_max 0.120
_exptl_crystal_size_mid 0.100
_exptl_crystal_size_min 0.080
_refine_diff_density_max 0.925
_refine_diff_density_min -1.127
_refine_diff_density_rms 0.081
_refine_ls_extinction_method none
_refine_ls_goodness_of_fit_ref 1.038
_refine_ls_hydrogen_treatment constr
_refine_ls_matrix_type full
_refine_ls_number_parameters 298
_refine_ls_number_reflns 3893
_refine_ls_number_restraints 0
_refine_ls_restrained_S_all 1.038
_refine_ls_R_factor_all 0.0855
_refine_ls_R_factor_gt 0.0747
_refine_ls_shift/su_max 0.000
_refine_ls_shift/su_mean 0.000
_refine_ls_structure_factor_coef Fsqd
_refine_ls_weighting_details 'w=1/[\s^2^(Fo^2^)+(0.0784P)^2^+14.9857P] where P=(Fo^2^+2Fc^2^)/3'
_refine_ls_weighting_scheme calc
_refine_ls_wR_factor_gt 0.1882
_refine_ls_wR_factor_ref 0.1971
_reflns_Friedel_coverage 0.000
_reflns_number_gt 3280
_reflns_number_total 3893
_reflns_threshold_expression 'I > 2\s(I)'
_cod_data_source_file d3dt01199b2.cif
_cod_data_source_block Complex3
_cod_database_code 7712970
_shelx_shelxl_version_number 2018/3
_shelx_space_group_comment
;
The symmetry employed for this shelxl refinement is uniquely defined
by the following loop, which should always be used as a source of
symmetry information in preference to the above space-group names.
They are only intended as comments.
;
_shelx_estimated_absorpt_t_min 0.808
_shelx_estimated_absorpt_t_max 0.865

loop_
_space_group_symop_operation_xyz
'x, y, z'
'-x+1/2, -y+1/2, z+1/2'
'-x, y, -z+1/2'
'x+1/2, -y+1/2, -z'
'-x, -y, -z'
'x-1/2, y-1/2, -z-1/2'
'x, -y, z-1/2'
'-x-1/2, y-1/2, z'

loop_
_atom_site_label
_atom_site_type_symbol
_atom_site_fract_x
_atom_site_fract_y
_atom_site_fract_z
_atom_site_U_iso_or_equiv
_atom_site_adp_type
_atom_site_occupancy
_atom_site_site_symmetry_order
_atom_site_calc_flag
_atom_site_refinement_flags_posn
_atom_site_refinement_flags_adp
_atom_site_refinement_flags_occupancy
_atom_site_disorder_assembly
_atom_site_disorder_group
Br1 Br 0.25025(3) -0.08558(8) 0.50377(3) 0.0788(3) Uani 1 1 d . . . . .
O2 O 0.26851(13) 0.1716(3) 0.78110(17) 0.0482(8) Uani 1 1 d . . . . .
F1 F 0.58922(13) 0.7402(3) 0.8795(3) 0.0948(14) Uani 1 1 d . . . . .
O1 O 0.57656(16) 0.5675(4) 0.9591(3) 0.0777(13) Uani 1 1 d . . . . .
C20 C 0.26717(18) 0.1182(4) 0.7154(2) 0.0376(9) Uani 1 1 d . . . . .
F2 F 0.55898(17) 0.7930(4) 0.9850(3) 0.127(2) Uani 1 1 d . . . . .
C17 C 0.30926(17) 0.2691(4) 0.7970(2) 0.0382(10) Uani 1 1 d . . . . .
C21 C 0.30984(17) 0.0339(4) 0.6925(2) 0.0408(10) Uani 1 1 d . . . . .
H21 H 0.342274 0.016976 0.720077 0.049 Uiso 1 1 calc R U . . .
N2 N 0.42220(17) 0.5715(4) 0.8625(3) 0.0614(13) Uani 1 1 d . . . . .
C18 C 0.31603(18) 0.2940(4) 0.8659(2) 0.0419(10) Uani 1 1 d . . . . .
H18 H 0.293992 0.244523 0.898098 0.050 Uiso 1 1 calc R U . . .
C22 C 0.30527(17) -0.0262(4) 0.6289(2) 0.0419(10) Uani 1 1 d . . . . .
H22 H 0.334605 -0.083959 0.612273 0.050 Uiso 1 1 calc R U . . .
C25 C 0.2197(2) 0.1427(4) 0.6762(3) 0.0461(11) Uani 1 1 d . . . . .
H25 H 0.190465 0.200867 0.692727 0.055 Uiso 1 1 calc R U . . .
C23 C 0.25810(18) -0.0013(4) 0.5906(2) 0.0431(10) Uani 1 1 d . . . . .
N1 N 0.49442(18) 0.6780(4) 0.9093(3) 0.0712(15) Uani 1 1 d . . . . .
C24 C 0.2147(2) 0.0828(5) 0.6128(3) 0.0507(12) Uani 1 1 d . . . . .
H24 H 0.182250 0.098943 0.585203 0.061 Uiso 1 1 calc R U . . .
C19 C 0.35422(18) 0.3894(5) 0.8878(3) 0.0483(11) Uani 1 1 d . . . . .
H19 H 0.360620 0.403785 0.935027 0.058 Uiso 1 1 calc R U . . .
C2 C 0.4046(2) 0.7068(5) 0.8729(3) 0.0576(14) Uani 1 1 d . . . . .
C1 C 0.47527(19) 0.5596(5) 0.8873(3) 0.0571(14) Uani 1 1 d . . . . .
C16 C 0.3387(2) 0.3423(4) 0.7490(3) 0.0559(13) Uani 1 1 d . . . . .
H16 H 0.333866 0.323627 0.701901 0.067 Uiso 1 1 calc R U . . .
C13 C 0.5594(2) 0.4493(5) 0.9283(3) 0.0643(16) Uani 1 1 d . . . . .
C3 C 0.3538(2) 0.7725(5) 0.8589(3) 0.0574(13) Uani 1 1 d . . . . .
H3 H 0.322556 0.726134 0.838644 0.069 Uiso 1 1 calc R U . . .
C14 C 0.3835(2) 0.4650(5) 0.8392(3) 0.0548(13) Uani 1 1 d . . . . .
C8 C 0.5118(2) 0.4361(5) 0.8900(4) 0.0725(19) Uani 1 1 d . . . . .
C15 C 0.3756(2) 0.4438(5) 0.7702(3) 0.0623(15) Uani 1 1 d . . . . .
H15 H 0.395245 0.498248 0.737853 0.075 Uiso 1 1 calc R U . . .
C7 C 0.4505(2) 0.7737(5) 0.9017(4) 0.0663(16) Uani 1 1 d . . . . .
C4 C 0.3510(2) 0.9066(6) 0.8759(3) 0.0677(16) Uani 1 1 d . . . . .
H4 H 0.316868 0.955510 0.866920 0.081 Uiso 1 1 calc R U . . .
C6 C 0.4460(2) 0.9111(5) 0.9198(4) 0.0761(19) Uani 1 1 d . . . . .
H6 H 0.476586 0.958389 0.940888 0.091 Uiso 1 1 calc R U . . .
C5 C 0.3958(3) 0.9742(5) 0.9057(4) 0.079(2) Uani 1 1 d . . . . .
H5 H 0.391602 1.068112 0.916831 0.095 Uiso 1 1 calc R U . . .
C9 C 0.4998(3) 0.3148(6) 0.8584(5) 0.099(3) Uani 1 1 d . . . . .
H9 H 0.467486 0.308431 0.829566 0.118 Uiso 1 1 calc R U . . .
C12 C 0.5952(3) 0.3352(7) 0.9397(4) 0.087(2) Uani 1 1 d . . . . .
H12 H 0.628367 0.342401 0.967173 0.104 Uiso 1 1 calc R U . . .
C11 C 0.5798(3) 0.2104(6) 0.9088(5) 0.100(3) Uani 1 1 d . . . . .
H11 H 0.601979 0.130723 0.916603 0.120 Uiso 1 1 calc R U . . .
C10 C 0.5331(3) 0.2042(6) 0.8675(6) 0.119(4) Uani 1 1 d . . . . .
H10 H 0.523963 0.121152 0.845094 0.143 Uiso 1 1 calc R U . . .
B1 B 0.5562(3) 0.7001(7) 0.9354(5) 0.078(2) Uani 1 1 d . . . . .

loop_
_atom_site_aniso_label
_atom_site_aniso_U_11
_atom_site_aniso_U_22
_atom_site_aniso_U_33
_atom_site_aniso_U_23
_atom_site_aniso_U_13
_atom_site_aniso_U_12
Br1 0.0758(5) 0.1066(6) 0.0539(4) -0.0311(3) 0.0029(3) 0.0130(4)
O2 0.0435(17) 0.0463(18) 0.055(2) -0.0132(15) 0.0086(14) -0.0198(14)
F1 0.0355(16) 0.0554(19) 0.194(4) 0.023(2) -0.017(2) -0.0115(14)
O1 0.050(2) 0.067(3) 0.116(4) -0.015(2) -0.005(2) 0.0155(19)
C20 0.040(2) 0.0259(19) 0.046(2) -0.0044(18) 0.0055(18) -0.0098(17)
F2 0.064(2) 0.083(3) 0.234(6) -0.073(3) -0.056(3) 0.014(2)
C17 0.034(2) 0.0275(19) 0.053(3) -0.0081(18) 0.0067(18) -0.0063(16)
C21 0.029(2) 0.034(2) 0.059(3) -0.001(2) 0.0008(19) -0.0042(16)
N2 0.039(2) 0.038(2) 0.107(4) -0.028(2) 0.008(2) -0.0066(17)
C18 0.034(2) 0.039(2) 0.053(3) -0.006(2) 0.0083(19) -0.0077(18)
C22 0.032(2) 0.030(2) 0.064(3) -0.006(2) 0.0076(19) 0.0017(17)
C25 0.048(3) 0.033(2) 0.058(3) -0.006(2) 0.005(2) 0.0111(19)
C23 0.045(2) 0.033(2) 0.052(3) -0.0080(19) 0.008(2) -0.0019(18)
N1 0.043(2) 0.045(2) 0.125(5) -0.026(3) -0.006(3) 0.0007(19)
C24 0.049(3) 0.046(3) 0.057(3) -0.001(2) -0.003(2) 0.015(2)
C19 0.036(2) 0.049(3) 0.060(3) -0.020(2) 0.006(2) -0.007(2)
C2 0.054(3) 0.031(2) 0.088(4) -0.024(2) 0.010(3) -0.003(2)
C1 0.031(2) 0.035(2) 0.105(4) -0.013(3) 0.002(2) -0.0036(19)
C16 0.074(3) 0.037(2) 0.056(3) -0.012(2) 0.015(3) -0.022(2)
C13 0.057(3) 0.036(3) 0.100(5) -0.007(3) 0.022(3) 0.003(2)
C3 0.033(2) 0.061(3) 0.078(4) -0.018(3) -0.004(2) -0.012(2)
C14 0.039(2) 0.036(2) 0.090(4) -0.024(2) 0.011(2) -0.0087(19)
C8 0.034(3) 0.049(3) 0.135(6) -0.015(3) 0.022(3) 0.005(2)
C15 0.067(3) 0.046(3) 0.074(4) -0.016(3) 0.025(3) -0.025(2)
C7 0.031(2) 0.051(3) 0.117(5) -0.017(3) -0.007(3) 0.009(2)
C4 0.047(3) 0.056(3) 0.100(5) -0.015(3) -0.006(3) 0.016(2)
C6 0.050(3) 0.047(3) 0.131(6) -0.033(3) -0.023(3) -0.008(2)
C5 0.074(4) 0.034(3) 0.130(6) -0.032(3) -0.014(4) 0.012(3)
C9 0.047(3) 0.048(3) 0.201(9) -0.025(4) 0.027(4) -0.003(3)
C12 0.045(3) 0.098(5) 0.118(6) 0.025(4) 0.027(3) 0.012(3)
C11 0.074(5) 0.040(3) 0.185(8) 0.012(4) 0.047(5) 0.026(3)
C10 0.063(4) 0.040(3) 0.254(12) -0.018(5) 0.033(6) -0.003(3)
B1 0.032(3) 0.048(3) 0.152(8) -0.018(4) -0.021(4) -0.001(3)

loop_
_atom_type_symbol
_atom_type_description
_atom_type_scat_dispersion_real
_atom_type_scat_dispersion_imag
_atom_type_scat_source
C C 0.0033 0.0016 'International Tables Vol C Tables 4.2.6.8 and 6.1.1.4'
H H 0.0000 0.0000 'International Tables Vol C Tables 4.2.6.8 and 6.1.1.4'
B B 0.0013 0.0007 'International Tables Vol C Tables 4.2.6.8 and 6.1.1.4'
Br Br -0.2901 2.4595 'International Tables Vol C Tables 4.2.6.8 and 6.1.1.4'
F F 0.0171 0.0103 'International Tables Vol C Tables 4.2.6.8 and 6.1.1.4'
N N 0.0061 0.0033 'International Tables Vol C Tables 4.2.6.8 and 6.1.1.4'
O O 0.0106 0.0060 'International Tables Vol C Tables 4.2.6.8 and 6.1.1.4'

loop_
_geom_angle_atom_site_label_1
_geom_angle_atom_site_label_2
_geom_angle_atom_site_label_3
_geom_angle
_geom_angle_site_symmetry_1
_geom_angle_site_symmetry_3
_geom_angle_publ_flag
C17 O2 C20 118.8(3) . . ?
C13 O1 B1 121.0(5) . . ?
C21 C20 C25 120.9(4) . . ?
C21 C20 O2 120.8(4) . . ?
C25 C20 O2 118.1(4) . . ?
C16 C17 C18 121.4(4) . . ?
C16 C17 O2 123.6(4) . . ?
C18 C17 O2 114.9(4) . . ?
C20 C21 C22 119.6(4) . . ?
C20 C21 H21 120.2 . . ?
C22 C21 H21 120.2 . . ?
C1 N2 C2 107.6(4) . . ?
C1 N2 C14 129.1(4) . . ?
C2 N2 C14 122.6(4) . . ?
C19 C18 C17 120.3(4) . . ?
C19 C18 H18 119.9 . . ?
C17 C18 H18 119.9 . . ?
C23 C22 C21 119.1(4) . . ?
C23 C22 H22 120.5 . . ?
C21 C22 H22 120.5 . . ?
C20 C25 C24 119.9(4) . . ?
C20 C25 H25 120.0 . . ?
C24 C25 H25 120.0 . . ?
C22 C23 C24 122.2(4) . . ?
C22 C23 Br1 119.8(3) . . ?
C24 C23 Br1 118.0(4) . . ?
C1 N1 C7 107.5(4) . . ?
C1 N1 B1 123.3(4) . . ?
C7 N1 B1 129.1(4) . . ?
C23 C24 C25 118.4(4) . . ?
C23 C24 H24 120.8 . . ?
C25 C24 H24 120.8 . . ?
C18 C19 C14 118.2(5) . . ?
C18 C19 H19 120.9 . . ?
C14 C19 H19 120.9 . . ?
C7 C2 C3 122.3(4) . . ?
C7 C2 N2 106.1(4) . . ?
C3 C2 N2 131.6(5) . . ?
N1 C1 N2 111.1(4) . . ?
N1 C1 C8 120.5(5) . . ?
N2 C1 C8 128.4(4) . . ?
C17 C16 C15 119.0(5) . . ?
C17 C16 H16 120.5 . . ?
C15 C16 H16 120.5 . . ?
C8 C13 O1 124.8(5) . . ?
C8 C13 C12 120.2(6) . . ?
O1 C13 C12 115.0(6) . . ?
C4 C3 C2 116.3(5) . . ?
C4 C3 H3 121.9 . . ?
C2 C3 H3 121.9 . . ?
C15 C14 C19 121.7(4) . . ?
C15 C14 N2 120.0(5) . . ?
C19 C14 N2 118.3(5) . . ?
C13 C8 C9 120.3(6) . . ?
C13 C8 C1 114.8(5) . . ?
C9 C8 C1 124.8(6) . . ?
C16 C15 C14 119.2(5) . . ?
C16 C15 H15 120.4 . . ?
C14 C15 H15 120.4 . . ?
C2 C7 C6 120.2(5) . . ?
C2 C7 N1 107.5(4) . . ?
C6 C7 N1 132.3(5) . . ?
C3 C4 C5 122.2(5) . . ?
C3 C4 H4 118.9 . . ?
C5 C4 H4 118.9 . . ?
C5 C6 C7 116.8(5) . . ?
C5 C6 H6 121.6 . . ?
C7 C6 H6 121.6 . . ?
C6 C5 C4 122.2(5) . . ?
C6 C5 H5 118.9 . . ?
C4 C5 H5 118.9 . . ?
C10 C9 C8 121.1(8) . . ?
C10 C9 H9 119.4 . . ?
C8 C9 H9 119.4 . . ?
C11 C12 C13 117.6(7) . . ?
C11 C12 H12 121.2 . . ?
C13 C12 H12 121.2 . . ?
C10 C11 C12 119.9(6) . . ?
C10 C11 H11 120.0 . . ?
C12 C11 H11 120.0 . . ?
C9 C10 C11 120.7(7) . . ?
C9 C10 H10 119.6 . . ?
C11 C10 H10 119.6 . . ?
F2 B1 F1 110.8(6) . . ?
F2 B1 O1 110.9(7) . . ?
F1 B1 O1 108.6(5) . . ?
F2 B1 N1 112.3(5) . . ?
F1 B1 N1 107.3(6) . . ?
O1 B1 N1 106.7(5) . . ?

loop_
_geom_bond_atom_site_label_1
_geom_bond_atom_site_label_2
_geom_bond_distance
_geom_bond_site_symmetry_2
_geom_bond_publ_flag
Br1 C23 1.904(5) . ?
O2 C17 1.388(5) . ?
O2 C20 1.394(5) . ?
F1 B1 1.400(10) . ?
O1 C13 1.366(7) . ?
O1 B1 1.459(8) . ?
C20 C21 1.375(6) . ?
C20 C25 1.376(7) . ?
F2 B1 1.335(9) . ?
C17 C16 1.373(6) . ?
C17 C18 1.385(6) . ?
C21 C22 1.385(6) . ?
C21 H21 0.9500 . ?
N2 C1 1.344(7) . ?
N2 C2 1.403(6) . ?
N2 C14 1.457(6) . ?
C18 C19 1.365(6) . ?
C18 H18 0.9500 . ?
C22 C23 1.362(6) . ?
C22 H22 0.9500 . ?
C25 C24 1.382(7) . ?
C25 H25 0.9500 . ?
C23 C24 1.381(6) . ?
N1 C1 1.318(6) . ?
N1 C7 1.403(6) . ?
N1 B1 1.556(7) . ?
C24 H24 0.9500 . ?
C19 C14 1.392(7) . ?
C19 H19 0.9500 . ?
C2 C7 1.382(7) . ?
C2 C3 1.385(7) . ?
C1 C8 1.484(7) . ?
C16 C15 1.383(7) . ?
C16 H16 0.9500 . ?
C13 C8 1.355(9) . ?
C13 C12 1.416(8) . ?
C3 C4 1.357(7) . ?
C3 H3 0.9500 . ?
C14 C15 1.383(8) . ?
C8 C9 1.370(8) . ?
C15 H15 0.9500 . ?
C7 C6 1.395(7) . ?
C4 C5 1.376(8) . ?
C4 H4 0.9500 . ?
C6 C5 1.360(8) . ?
C6 H6 0.9500 . ?
C5 H5 0.9500 . ?
C9 C10 1.347(9) . ?
C9 H9 0.9500 . ?
C12 C11 1.412(10) . ?
C12 H12 0.9500 . ?
C11 C10 1.366(13) . ?
C11 H11 0.9500 . ?
C10 H10 0.9500 . ?

loop_
_geom_torsion_atom_site_label_1
_geom_torsion_atom_site_label_2
_geom_torsion_atom_site_label_3
_geom_torsion_atom_site_label_4
_geom_torsion
_geom_torsion_site_symmetry_1
_geom_torsion_site_symmetry_2
_geom_torsion_site_symmetry_3
_geom_torsion_site_symmetry_4
_geom_torsion_publ_flag
C17 O2 C20 C21 69.4(5) . . . . ?
C17 O2 C20 C25 -115.9(4) . . . . ?
C20 O2 C17 C16 17.6(6) . . . . ?
C20 O2 C17 C18 -166.2(4) . . . . ?
C25 C20 C21 C22 0.5(6) . . . . ?
O2 C20 C21 C22 175.0(4) . . . . ?
C16 C17 C18 C19 -2.6(7) . . . . ?
O2 C17 C18 C19 -178.9(4) . . . . ?
C20 C21 C22 C23 -0.6(6) . . . . ?
C21 C20 C25 C24 -0.3(7) . . . . ?
O2 C20 C25 C24 -174.9(4) . . . . ?
C21 C22 C23 C24 0.4(7) . . . . ?
C21 C22 C23 Br1 -178.8(3) . . . . ?
C22 C23 C24 C25 -0.2(7) . . . . ?
Br1 C23 C24 C25 179.1(4) . . . . ?
C20 C25 C24 C23 0.1(7) . . . . ?
C17 C18 C19 C14 3.4(7) . . . . ?
C1 N2 C2 C7 2.6(7) . . . . ?
C14 N2 C2 C7 173.6(5) . . . . ?
C1 N2 C2 C3 -177.9(6) . . . . ?
C14 N2 C2 C3 -7.0(10) . . . . ?
C7 N1 C1 N2 2.8(8) . . . . ?
B1 N1 C1 N2 -174.8(7) . . . . ?
C7 N1 C1 C8 -178.8(6) . . . . ?
B1 N1 C1 C8 3.6(10) . . . . ?
C2 N2 C1 N1 -3.5(7) . . . . ?
C14 N2 C1 N1 -173.6(6) . . . . ?
C2 N2 C1 C8 178.3(6) . . . . ?
C14 N2 C1 C8 8.1(10) . . . . ?
C18 C17 C16 C15 -0.5(8) . . . . ?
O2 C17 C16 C15 175.5(5) . . . . ?
B1 O1 C13 C8 -21.1(9) . . . . ?
B1 O1 C13 C12 159.7(6) . . . . ?
C7 C2 C3 C4 -0.7(9) . . . . ?
N2 C2 C3 C4 179.9(6) . . . . ?
C18 C19 C14 C15 -1.2(7) . . . . ?
C18 C19 C14 N2 177.0(4) . . . . ?
C1 N2 C14 C15 -103.0(8) . . . . ?
C2 N2 C14 C15 88.1(7) . . . . ?
C1 N2 C14 C19 78.7(7) . . . . ?
C2 N2 C14 C19 -90.2(7) . . . . ?
O1 C13 C8 C9 176.7(7) . . . . ?
C12 C13 C8 C9 -4.1(10) . . . . ?
O1 C13 C8 C1 -4.6(9) . . . . ?
C12 C13 C8 C1 174.6(5) . . . . ?
N1 C1 C8 C13 12.8(9) . . . . ?
N2 C1 C8 C13 -169.1(6) . . . . ?
N1 C1 C8 C9 -168.5(7) . . . . ?
N2 C1 C8 C9 9.6(11) . . . . ?
C17 C16 C15 C14 2.6(8) . . . . ?
C19 C14 C15 C16 -1.8(8) . . . . ?
N2 C14 C15 C16 -180.0(5) . . . . ?
C3 C2 C7 C6 1.9(10) . . . . ?
N2 C2 C7 C6 -178.6(6) . . . . ?
C3 C2 C7 N1 179.5(6) . . . . ?
N2 C2 C7 N1 -1.0(7) . . . . ?
C1 N1 C7 C2 -1.1(8) . . . . ?
B1 N1 C7 C2 176.4(7) . . . . ?
C1 N1 C7 C6 176.1(8) . . . . ?
B1 N1 C7 C6 -6.4(13) . . . . ?
C2 C3 C4 C5 -0.4(10) . . . . ?
C2 C7 C6 C5 -1.9(11) . . . . ?
N1 C7 C6 C5 -178.8(7) . . . . ?
C7 C6 C5 C4 0.8(12) . . . . ?
C3 C4 C5 C6 0.3(12) . . . . ?
C13 C8 C9 C10 3.6(12) . . . . ?
C1 C8 C9 C10 -175.0(7) . . . . ?
C8 C13 C12 C11 1.2(10) . . . . ?
O1 C13 C12 C11 -179.6(6) . . . . ?
C13 C12 C11 C10 2.4(11) . . . . ?
C8 C9 C10 C11 0.0(13) . . . . ?
C12 C11 C10 C9 -3.0(13) . . . . ?
C13 O1 B1 F2 155.9(5) . . . . ?
C13 O1 B1 F1 -82.1(6) . . . . ?
C13 O1 B1 N1 33.2(9) . . . . ?
C1 N1 B1 F2 -147.0(7) . . . . ?
C7 N1 B1 F2 35.9(11) . . . . ?
C1 N1 B1 F1 91.0(7) . . . . ?
C7 N1 B1 F1 -86.1(8) . . . . ?
C1 N1 B1 O1 -25.2(10) . . . . ?
C7 N1 B1 O1 157.7(6) . . . . ?
